data_7034941
loop_
_publ_author_name
'Ghosh, Swarup'
'Gowda, Ravikumar R.'
'Jagan, Rajamony'
'Chakraborty, Debashis'

_publ_section_title
;
 Gallium and indium complexes containing the bis(imino)phenoxide ligand:
 synthesis, structural characterization and polymerization studies.
;
_journal_issue 22
_journal_name_full 'Dalton transactions (Cambridge, England : 2003)'
_journal_page_first 10410
_journal_page_last 10422
_journal_paper_doi 10.1039/c5dt00811e
_journal_volume 44
_journal_year 2015
_chemical_formula_sum 'C25 H43 Ga N2 O'
_chemical_formula_weight 457.33
_chemical_name_systematic
;
 ?
;
_space_group_crystal_system monoclinic
_space_group_IT_number 14
_space_group_name_Hall '-P 2ybc'
_space_group_name_H-M_alt 'P 1 21/c 1'
_symmetry_space_group_name_Hall '-P 2ybc'
_symmetry_space_group_name_H-M 'P 1 21/c 1'
_atom_sites_solution_hydrogens geom
_audit_creation_method SHELXL-2013
_audit_update_record
;
2015-04-06 deposited with the CCDC.
2015-04-28 downloaded from the CCDC.
;
_cell_angle_alpha 90
_cell_angle_beta 112.909(4)
_cell_angle_gamma 90
_cell_formula_units_Z 8
_cell_length_a 26.356(3)
_cell_length_b 10.1106(11)
_cell_length_c 21.7876(18)
_cell_measurement_reflns_used 2028
_cell_measurement_temperature 173(2)
_cell_measurement_theta_max 19.81
_cell_measurement_theta_min 2.26
_cell_volume 5347.9(10)
_computing_cell_refinement 'APEXII/SAINT (Bruker, 2004)'
_computing_data_collection 'APEXII (Bruker, 2004)'
_computing_data_reduction 'SAINT/XPREP (Bruker, 2004)'
_computing_molecular_graphics 'ORTEP3 (Farrugia, 1997) '
_computing_publication_material 'SHELXL-13 (Sheldrick, 2015)'
_computing_structure_refinement 'SHELXL-13 (Sheldrick, 2015)'
_computing_structure_solution 'SIR-92 (Altornare et al., 1993)'
_diffrn_ambient_temperature 173(2)
_diffrn_measured_fraction_theta_full 0.563
_diffrn_measured_fraction_theta_max 0.966
_diffrn_radiation_type MoK\a
_diffrn_radiation_wavelength 0.71073
_diffrn_reflns_av_unetI/netI 0.1304
_diffrn_reflns_laue_measured_fraction_full 0.563
_diffrn_reflns_laue_measured_fraction_max 0.966
_diffrn_reflns_limit_h_max 25
_diffrn_reflns_limit_h_min -25
_diffrn_reflns_limit_k_max 10
_diffrn_reflns_limit_k_min -10
_diffrn_reflns_limit_l_max 21
_diffrn_reflns_limit_l_min -21
_diffrn_reflns_number 20588
_diffrn_reflns_point_group_measured_fraction_full 0.563
_diffrn_reflns_point_group_measured_fraction_max 0.966
_diffrn_reflns_theta_full 25.242
_diffrn_reflns_theta_max 20.891
_diffrn_reflns_theta_min 0.839
_exptl_absorpt_coefficient_mu 1.045
_exptl_absorpt_correction_T_max 0.9001
_exptl_absorpt_correction_T_min 0.8350
_exptl_absorpt_correction_type multi-scan
_exptl_absorpt_process_details 'SADABS (Bruker, 2004)'
_exptl_crystal_colour colourless
_exptl_crystal_density_diffrn 1.136
_exptl_crystal_description block
_exptl_crystal_F_000 1968
_exptl_crystal_size_max 0.200
_exptl_crystal_size_mid 0.150
_exptl_crystal_size_min 0.050
_refine_diff_density_max 0.583
_refine_diff_density_min -0.503
_refine_diff_density_rms 0.089
_refine_ls_extinction_method none
_refine_ls_goodness_of_fit_ref 1.054
_refine_ls_hydrogen_treatment constr
_refine_ls_matrix_type full
_refine_ls_number_parameters 610
_refine_ls_number_reflns 20588
_refine_ls_number_restraints 168
_refine_ls_restrained_S_all 1.061
_refine_ls_R_factor_all 0.1308
_refine_ls_R_factor_gt 0.0769
_refine_ls_shift/su_max 0.000
_refine_ls_shift/su_mean 0.000
_refine_ls_structure_factor_coef Fsqd
_refine_ls_weighting_details
;
 w=1/[\s^2^(Fo^2^)+(0.0559P)^2^+12.5214P]
 where P=(Fo^2^+2Fc^2^)/3
;
_refine_ls_weighting_scheme calc
_refine_ls_wR_factor_gt 0.1608
_refine_ls_wR_factor_ref 0.1865
_reflns_Friedel_coverage 0.000
_reflns_number_gt 13062
_reflns_number_total 20588
_reflns_threshold_expression 'I > 2\s(I)'
_cod_data_source_file c5dt00811e2.cif
_cod_data_source_block shelxl
_cod_depositor_comments 'Adding full bibliography for 7034940--7034942.cif.'
_cod_original_cell_volume 5348.0(9)
_cod_database_code 7034941
_shelx_space_group_comment
;
The symmetry employed for this shelxl refinement is uniquely defined
by the following loop, which should always be used as a source of
symmetry information in preference to the above space-group names.
They are only intended as comments.
;
_shelx_estimated_absorpt_t_min 0.818
_shelx_estimated_absorpt_t_max 0.950
_shelxl_version_number 2012-9

loop_
_space_group_symop_operation_xyz
'x, y, z'
'-x, y+1/2, -z+1/2'
'-x, -y, -z'
'x, -y-1/2, z-1/2'

loop_
_atom_site_label
_atom_site_type_symbol
_atom_site_fract_x
_atom_site_fract_y
_atom_site_fract_z
_atom_site_U_iso_or_equiv
_atom_site_adp_type
_atom_site_occupancy
_atom_site_site_symmetry_order
_atom_site_calc_flag
_atom_site_refinement_flags_posn
_atom_site_refinement_flags_adp
_atom_site_refinement_flags_occupancy
_atom_site_disorder_assembly
_atom_site_disorder_group
Ga1 Ga 0.14086(5) 0.54719(11) 0.15382(6) 0.0245(4) Uani 1 1 d . . . . .
C1 C 0.0380(5) 0.5818(10) 0.1699(5) 0.020(3) Uani 1 1 d . . . . .
C2 C -0.0125(5) 0.6510(10) 0.1536(5) 0.017(3) Uani 1 1 d . . . . .
C3 C -0.0560(5) 0.5923(9) 0.1630(5) 0.024(3) Uani 1 1 d . . . . .
H3 H -0.0893 0.6410 0.1512 0.029 Uiso 1 1 calc R U . . .
C4 C -0.0541(5) 0.4654(11) 0.1890(5) 0.028(3) Uani 1 1 d . . . . .
C5 C -0.0045(5) 0.4000(10) 0.2069(5) 0.027(3) Uani 1 1 d . . . . .
H5 H -0.0012 0.3144 0.2260 0.033 Uiso 1 1 calc R U . . .
C6 C 0.0408(4) 0.4530(10) 0.1982(4) 0.019(3) Uani 1 1 d . . . . .
C7 C -0.0168(5) 0.7864(10) 0.1276(5) 0.022(3) Uani 1 1 d . . . . .
H7 H 0.0134 0.8225 0.1197 0.027 Uiso 1 1 calc R U . . .
C8 C -0.0623(5) 0.9917(10) 0.0879(5) 0.034(3) Uani 1 1 d . . . . .
C9 C -0.0929(7) 1.0742(12) 0.1205(7) 0.074(5) Uani 1 1 d . . . . .
H9A H -0.1299 1.0375 0.1093 0.110 Uiso 1 1 calc R U . . .
H9B H -0.0960 1.1655 0.1044 0.110 Uiso 1 1 calc R U . . .
H9C H -0.0727 1.0730 0.1690 0.110 Uiso 1 1 calc R U . . .
C10 C -0.0956(8) 0.9814(13) 0.0136(6) 0.088(6) Uani 1 1 d . . . . .
H10G H -0.0734 0.9385 -0.0078 0.133 Uiso 1 1 calc R U . . .
H10H H -0.1061 1.0702 -0.0051 0.133 Uiso 1 1 calc R U . . .
H10I H -0.1288 0.9289 0.0055 0.133 Uiso 1 1 calc R U . . .
C11 C -0.0078(6) 1.0560(13) 0.1011(9) 0.093(6) Uani 1 1 d . . . . .
H11G H 0.0137 1.0594 0.1492 0.139 Uiso 1 1 calc R U . . .
H11H H -0.0138 1.1460 0.0830 0.139 Uiso 1 1 calc R U . . .
H11I H 0.0123 1.0046 0.0797 0.139 Uiso 1 1 calc R U . . .
C12 C -0.1030(5) 0.4029(11) 0.1970(6) 0.043(3) Uani 1 1 d . . . . .
H12G H -0.1341 0.4646 0.1817 0.065 Uiso 1 1 calc R U . . .
H12H H -0.0936 0.3818 0.2441 0.065 Uiso 1 1 calc R U . . .
H12I H -0.1132 0.3215 0.1705 0.065 Uiso 1 1 calc R U . . .
C13 C 0.0911(5) 0.3743(10) 0.2211(5) 0.024(3) Uani 1 1 d . . . . .
H13 H 0.0902 0.2970 0.2455 0.029 Uiso 1 1 calc R U . . .
C14 C 0.1805(5) 0.2893(10) 0.2431(5) 0.036(3) Uani 1 1 d . . . . .
C15 C 0.1592(6) 0.1584(11) 0.2089(7) 0.066(5) Uani 1 1 d . . . . .
H15G H 0.1474 0.1692 0.1606 0.099 Uiso 1 1 calc R U . . .
H15H H 0.1279 0.1294 0.2190 0.099 Uiso 1 1 calc R U . . .
H15I H 0.1886 0.0920 0.2248 0.099 Uiso 1 1 calc R U . . .
C16 C 0.1945(5) 0.2820(12) 0.3183(5) 0.049(4) Uani 1 1 d . . . . .
H16G H 0.2245 0.2185 0.3388 0.073 Uiso 1 1 calc R U . . .
H16H H 0.1620 0.2533 0.3260 0.073 Uiso 1 1 calc R U . . .
H16I H 0.2061 0.3695 0.3382 0.073 Uiso 1 1 calc R U . . .
C17 C 0.2309(5) 0.3324(11) 0.2317(6) 0.046(4) Uani 1 1 d . . . . .
H17G H 0.2215 0.3418 0.1837 0.069 Uiso 1 1 calc R U . . .
H17H H 0.2600 0.2660 0.2500 0.069 Uiso 1 1 calc R U . . .
H17I H 0.2438 0.4175 0.2538 0.069 Uiso 1 1 calc R U . . .
C18 C 0.1148(5) 0.4811(11) 0.0599(5) 0.029(3) Uani 1 1 d . . . . .
C19 C 0.0649(5) 0.3903(11) 0.0461(6) 0.046(4) Uani 1 1 d . . . . .
H19G H 0.0362 0.4383 0.0550 0.069 Uiso 1 1 calc R U . . .
H19H H 0.0761 0.3124 0.0750 0.069 Uiso 1 1 calc R U . . .
H19I H 0.0505 0.3622 -0.0007 0.069 Uiso 1 1 calc R U . . .
C20 C 0.0974(5) 0.6008(11) 0.0146(5) 0.046(4) Uani 1 1 d . . . . .
H20G H 0.0813 0.5717 -0.0319 0.068 Uiso 1 1 calc R U . . .
H20H H 0.1296 0.6566 0.0216 0.068 Uiso 1 1 calc R U . . .
H20I H 0.0700 0.6516 0.0249 0.068 Uiso 1 1 calc R U . . .
C21 C 0.1592(6) 0.4031(12) 0.0447(6) 0.054(4) Uani 1 1 d . . . . .
H21G H 0.1443 0.3768 -0.0023 0.081 Uiso 1 1 calc R U . . .
H21H H 0.1696 0.3239 0.0728 0.081 Uiso 1 1 calc R U . . .
H21I H 0.1917 0.4591 0.0539 0.081 Uiso 1 1 calc R U . . .
C22 C 0.2001(5) 0.6811(11) 0.1960(6) 0.040(3) Uani 1 1 d . . . . .
C23 C 0.1766(6) 0.8113(11) 0.1585(7) 0.063(4) Uani 1 1 d . . . . .
H23G H 0.2024 0.8838 0.1788 0.094 Uiso 1 1 calc R U . . .
H23H H 0.1411 0.8308 0.1614 0.094 Uiso 1 1 calc R U . . .
H23I H 0.1713 0.8020 0.1117 0.094 Uiso 1 1 calc R U . . .
C24 C 0.2541(6) 0.6556(13) 0.1897(8) 0.074(5) Uani 1 1 d . . . . .
H24G H 0.2795 0.7285 0.2103 0.110 Uiso 1 1 calc R U . . .
H24H H 0.2480 0.6490 0.1425 0.110 Uiso 1 1 calc R U . . .
H24I H 0.2698 0.5725 0.2123 0.110 Uiso 1 1 calc R U . . .
C25 C 0.2102(6) 0.7003(13) 0.2686(6) 0.063(4) Uani 1 1 d . . . . .
H25G H 0.2276 0.6207 0.2937 0.095 Uiso 1 1 calc R U . . .
H25H H 0.1751 0.7160 0.2729 0.095 Uiso 1 1 calc R U . . .
H25I H 0.2346 0.7764 0.2862 0.095 Uiso 1 1 calc R U . . .
C1A C 0.4616(5) 0.9072(10) 0.1360(5) 0.024(3) Uani 1 1 d . . . . .
C2A C 0.5131(5) 0.8438(10) 0.1655(5) 0.024(3) Uani 1 1 d . . . . .
C3A C 0.5556(5) 0.9085(10) 0.2153(5) 0.027(3) Uani 1 1 d . . . . .
H3A H 0.5903 0.8656 0.2343 0.033 Uiso 1 1 calc R U . . .
C4A C 0.5502(5) 1.0334(11) 0.2391(5) 0.028(3) Uani 1 1 d . . . . .
C5A C 0.4998(5) 1.0908(10) 0.2113(5) 0.031(3) Uani 1 1 d . . . . .
H5A H 0.4949 1.1754 0.2272 0.037 Uiso 1 1 calc R U . . .
C6A C 0.4547(5) 1.0325(10) 0.1605(5) 0.025(3) Uani 1 1 d . . . . .
C7A C 0.5221(6) 0.7109(11) 0.1448(5) 0.032(3) Uani 1 1 d . . . . .
H7A H 0.4944 0.6740 0.1062 0.039 Uiso 1 1 calc R U . . .
C8A C 0.5704(7) 0.5110(12) 0.1489(6) 0.056(4) Uani 1 1 d D . . . .
C12A C 0.5971(5) 1.0985(12) 0.2937(6) 0.050(4) Uani 1 1 d . . . . .
H12A H 0.5864 1.1881 0.3009 0.075 Uiso 1 1 calc R U . . .
H12B H 0.6290 1.1029 0.2812 0.075 Uiso 1 1 calc R U . . .
H12C H 0.6068 1.0470 0.3348 0.075 Uiso 1 1 calc R U . . .
C13A C 0.4042(5) 1.1012(11) 0.1389(6) 0.039(3) Uani 1 1 d . . . . .
H13A H 0.4037 1.1762 0.1649 0.047 Uiso 1 1 calc R U . . .
C14A C 0.3075(6) 1.1611(14) 0.0765(7) 0.066(5) Uani 1 1 d D . . . .
C18A C 0.3009(6) 0.7900(14) 0.0001(7) 0.060(4) Uani 1 1 d . . . . .
C22A C 0.3860(5) 1.0096(11) -0.0436(5) 0.035(3) Uani 1 1 d . . . . .
C23A C 0.4172(7) 0.9012(14) -0.0624(8) 0.086(6) Uani 1 1 d . . . . .
H23A H 0.3926 0.8259 -0.0811 0.129 Uiso 1 1 calc R U . . .
H23B H 0.4486 0.8727 -0.0227 0.129 Uiso 1 1 calc R U . . .
H23C H 0.4305 0.9351 -0.0956 0.129 Uiso 1 1 calc R U . . .
C24A C 0.3412(6) 1.0601(15) -0.1068(6) 0.069(5) Uani 1 1 d . . . . .
H24A H 0.3199 1.1286 -0.0956 0.104 Uiso 1 1 calc R U . . .
H24B H 0.3168 0.9870 -0.1297 0.104 Uiso 1 1 calc R U . . .
H24C H 0.3579 1.0976 -0.1360 0.104 Uiso 1 1 calc R U . . .
C25A C 0.4253(7) 1.1253(15) -0.0126(7) 0.080(5) Uani 1 1 d . . . . .
H25A H 0.4433 1.1520 -0.0424 0.120 Uiso 1 1 calc R U . . .
H25B H 0.4533 1.0979 0.0304 0.120 Uiso 1 1 calc R U . . .
H25C H 0.4044 1.2001 -0.0058 0.120 Uiso 1 1 calc R U . . .
Ga1A Ga 0.35894(5) 0.93051(12) 0.02248(6) 0.0338(4) Uani 1 1 d . . . . .
N1 N -0.0592(4) 0.8563(8) 0.1156(4) 0.027(2) Uani 1 1 d . . . . .
N2 N 0.1359(4) 0.3935(8) 0.2136(4) 0.027(2) Uani 1 1 d . . . . .
N1A N 0.5639(5) 0.6435(9) 0.1747(5) 0.040(3) Uani 1 1 d . . . . .
N2A N 0.3581(4) 1.0771(9) 0.0886(5) 0.039(3) Uani 1 1 d . . . . .
O1 O 0.0798(3) 0.6360(6) 0.1608(3) 0.0275(19) Uani 1 1 d . . . . .
O1A O 0.4208(3) 0.8449(7) 0.0885(4) 0.038(2) Uani 1 1 d . . . . .
C9A C 0.6121(13) 0.440(3) 0.2050(13) 0.104(10) Uani 0.676(13) 1 d D U P A 1
H9A1 H 0.6121 0.3461 0.1934 0.156 Uiso 0.676(13) 1 calc R U P A 1
H9A2 H 0.6034 0.4481 0.2446 0.156 Uiso 0.676(13) 1 calc R U P A 1
H9A3 H 0.6485 0.4777 0.2141 0.156 Uiso 0.676(13) 1 calc R U P A 1
C10A C 0.5748(14) 0.520(2) 0.0852(12) 0.083(8) Uani 0.676(13) 1 d D U P A 1
H10A H 0.6117 0.5509 0.0914 0.124 Uiso 0.676(13) 1 calc R U P A 1
H10B H 0.5471 0.5816 0.0565 0.124 Uiso 0.676(13) 1 calc R U P A 1
H10C H 0.5686 0.4321 0.0642 0.124 Uiso 0.676(13) 1 calc R U P A 1
C11A C 0.5153(11) 0.425(2) 0.1310(15) 0.095(8) Uani 0.676(13) 1 d D U P A 1
H11A H 0.4853 0.4660 0.0937 0.142 Uiso 0.676(13) 1 calc R U P A 1
H11B H 0.5054 0.4209 0.1699 0.142 Uiso 0.676(13) 1 calc R U P A 1
H11C H 0.5217 0.3351 0.1186 0.142 Uiso 0.676(13) 1 calc R U P A 1
C9B C 0.574(2) 0.409(4) 0.200(2) 0.065(12) Uani 0.324(13) 1 d D U P A 2
H9B1 H 0.5386 0.3999 0.2038 0.098 Uiso 0.324(13) 1 calc R U P A 2
H9B2 H 0.6021 0.4367 0.2435 0.098 Uiso 0.324(13) 1 calc R U P A 2
H9B3 H 0.5852 0.3242 0.1875 0.098 Uiso 0.324(13) 1 calc R U P A 2
C10B C 0.531(2) 0.479(5) 0.081(2) 0.090(14) Uani 0.324(13) 1 d D U P A 2
H10D H 0.4943 0.4664 0.0803 0.135 Uiso 0.324(13) 1 calc R U P A 2
H10E H 0.5430 0.3970 0.0656 0.135 Uiso 0.324(13) 1 calc R U P A 2
H10F H 0.5306 0.5511 0.0503 0.135 Uiso 0.324(13) 1 calc R U P A 2
C11B C 0.6321(15) 0.532(4) 0.154(2) 0.074(12) Uani 0.324(13) 1 d D U P A 2
H11D H 0.6497 0.4458 0.1560 0.111 Uiso 0.324(13) 1 calc R U P A 2
H11E H 0.6530 0.5834 0.1936 0.111 Uiso 0.324(13) 1 calc R U P A 2
H11F H 0.6312 0.5798 0.1141 0.111 Uiso 0.324(13) 1 calc R U P A 2
C15A C 0.3183(9) 1.291(2) 0.1152(11) 0.064(7) Uani 0.676(13) 1 d D U P A 1
H15A H 0.3372 1.3523 0.0965 0.096 Uiso 0.676(13) 1 calc R U P A 1
H15B H 0.3415 1.2735 0.1621 0.096 Uiso 0.676(13) 1 calc R U P A 1
H15C H 0.2833 1.3290 0.1119 0.096 Uiso 0.676(13) 1 calc R U P A 1
C16A C 0.2751(13) 1.185(2) 0.0045(11) 0.048(8) Uani 0.676(13) 1 d D U P A 1
H16A H 0.2985 1.2274 -0.0154 0.072 Uiso 0.676(13) 1 calc R U P A 1
H16B H 0.2437 1.2422 -0.0009 0.072 Uiso 0.676(13) 1 calc R U P A 1
H16C H 0.2616 1.1001 -0.0179 0.072 Uiso 0.676(13) 1 calc R U P A 1
C17A C 0.2712(8) 1.077(2) 0.1077(10) 0.053(6) Uani 0.676(13) 1 d D U P A 1
H17A H 0.2370 1.1250 0.1005 0.080 Uiso 0.676(13) 1 calc R U P A 1
H17B H 0.2922 1.0653 0.1556 0.080 Uiso 0.676(13) 1 calc R U P A 1
H17C H 0.2625 0.9906 0.0860 0.080 Uiso 0.676(13) 1 calc R U P A 1
C15B C 0.3313(17) 1.302(3) 0.065(2) 0.065(12) Uani 0.324(13) 1 d D U P A 2
H15D H 0.3687 1.3141 0.0983 0.098 Uiso 0.324(13) 1 calc R U P A 2
H15E H 0.3075 1.3729 0.0683 0.098 Uiso 0.324(13) 1 calc R U P A 2
H15F H 0.3323 1.3031 0.0202 0.098 Uiso 0.324(13) 1 calc R U P A 2
C16B C 0.266(3) 1.123(5) 0.008(2) 0.044(15) Uani 0.324(13) 1 d D U P A 2
H16D H 0.2831 1.1346 -0.0248 0.066 Uiso 0.324(13) 1 calc R U P A 2
H16E H 0.2338 1.1805 -0.0042 0.066 Uiso 0.324(13) 1 calc R U P A 2
H16F H 0.2553 1.0310 0.0082 0.066 Uiso 0.324(13) 1 calc R U P A 2
C17B C 0.301(2) 1.172(6) 0.1391(19) 0.082(13) Uani 0.324(13) 1 d D U P A 2
H17D H 0.2966 1.0834 0.1548 0.122 Uiso 0.324(13) 1 calc R U P A 2
H17E H 0.2680 1.2249 0.1328 0.122 Uiso 0.324(13) 1 calc R U P A 2
H17F H 0.3333 1.2148 0.1722 0.122 Uiso 0.324(13) 1 calc R U P A 2
C19A C 0.3219(10) 0.670(2) -0.0260(12) 0.183(11) Uani 1 1 d . U . . .
H19A H 0.3541 0.6325 0.0100 0.274 Uiso 1 1 calc R U . . .
H19B H 0.3323 0.6975 -0.0627 0.274 Uiso 1 1 calc R U . . .
H19C H 0.2928 0.6031 -0.0421 0.274 Uiso 1 1 calc R U . . .
C20A C 0.2922(9) 0.745(2) 0.0568(9) 0.151(9) Uani 1 1 d . U . . .
H20A H 0.2804 0.8186 0.0771 0.227 Uiso 1 1 calc R U . . .
H20B H 0.3266 0.7076 0.0892 0.227 Uiso 1 1 calc R U . . .
H20C H 0.2637 0.6761 0.0433 0.227 Uiso 1 1 calc R U . . .
C21A C 0.2442(9) 0.828(2) -0.0533(9) 0.146(9) Uani 1 1 d . U . . .
H21A H 0.2204 0.7498 -0.0656 0.218 Uiso 1 1 calc R U . . .
H21B H 0.2489 0.8625 -0.0928 0.218 Uiso 1 1 calc R U . . .
H21C H 0.2272 0.8962 -0.0354 0.218 Uiso 1 1 calc R U . . .

loop_
_atom_site_aniso_label
_atom_site_aniso_U_11
_atom_site_aniso_U_22
_atom_site_aniso_U_33
_atom_site_aniso_U_23
_atom_site_aniso_U_13
_atom_site_aniso_U_12
Ga1 0.0243(9) 0.0219(7) 0.0289(7) 0.0022(6) 0.0121(7) 0.0039(6)
C1 0.026(8) 0.020(7) 0.013(6) -0.007(5) 0.005(6) 0.005(6)
C2 0.020(8) 0.025(7) 0.014(6) -0.006(5) 0.013(6) 0.001(6)
C3 0.037(9) 0.014(7) 0.025(7) 0.003(5) 0.015(6) 0.014(6)
C4 0.020(8) 0.039(8) 0.029(7) -0.011(6) 0.013(6) -0.003(6)
C5 0.038(9) 0.027(7) 0.020(7) -0.001(5) 0.014(7) -0.009(7)
C6 0.017(7) 0.023(7) 0.015(6) -0.001(5) 0.004(5) 0.002(6)
C7 0.030(8) 0.022(7) 0.018(6) 0.001(5) 0.012(6) -0.001(6)
C8 0.043(9) 0.023(7) 0.032(7) 0.006(5) 0.010(7) 0.006(6)
C9 0.122(15) 0.036(9) 0.084(11) 0.017(7) 0.063(11) 0.036(9)
C10 0.132(17) 0.056(10) 0.047(9) 0.008(8) 0.001(10) 0.009(10)
C11 0.069(13) 0.037(9) 0.166(17) 0.048(10) 0.038(12) 0.000(9)
C12 0.033(9) 0.039(8) 0.074(9) 0.001(7) 0.037(8) 0.000(6)
C13 0.023(8) 0.019(6) 0.021(7) 0.003(5) -0.001(6) 0.002(6)
C14 0.032(9) 0.030(7) 0.031(7) 0.007(6) -0.005(7) 0.005(6)
C15 0.050(11) 0.029(8) 0.102(12) -0.009(8) 0.010(9) 0.009(7)
C16 0.040(9) 0.056(9) 0.043(8) 0.031(7) 0.009(7) 0.013(7)
C17 0.043(10) 0.046(8) 0.047(8) 0.013(6) 0.015(8) 0.015(7)
C18 0.019(8) 0.042(8) 0.021(6) 0.010(6) 0.002(6) 0.014(6)
C19 0.048(10) 0.043(8) 0.039(8) -0.001(6) 0.009(7) 0.001(7)
C20 0.051(10) 0.055(9) 0.029(7) 0.010(6) 0.014(7) 0.014(7)
C21 0.047(10) 0.075(10) 0.037(8) -0.009(7) 0.014(7) 0.017(8)
C22 0.038(9) 0.034(8) 0.055(9) -0.001(6) 0.025(8) 0.005(6)
C23 0.065(11) 0.029(8) 0.098(11) -0.008(8) 0.036(10) -0.011(7)
C24 0.047(11) 0.047(9) 0.138(14) -0.006(9) 0.048(11) -0.007(8)
C25 0.052(11) 0.056(10) 0.070(11) -0.016(8) 0.012(9) -0.001(8)
C1A 0.027(8) 0.025(7) 0.018(6) 0.005(6) 0.009(6) -0.003(6)
C2A 0.035(9) 0.024(7) 0.020(7) 0.010(6) 0.018(7) 0.006(6)
C3A 0.028(8) 0.028(7) 0.026(7) 0.010(6) 0.011(7) 0.009(6)
C4A 0.029(9) 0.033(8) 0.026(7) 0.001(6) 0.015(7) 0.005(6)
C5A 0.048(10) 0.025(7) 0.022(7) 0.002(5) 0.017(7) 0.006(7)
C6A 0.035(9) 0.021(7) 0.022(6) 0.000(6) 0.015(7) 0.011(6)
C7A 0.043(9) 0.033(8) 0.026(7) -0.009(6) 0.020(7) -0.001(7)
C8A 0.077(13) 0.045(9) 0.044(9) 0.000(7) 0.024(9) 0.033(8)
C12A 0.038(9) 0.053(9) 0.047(8) -0.008(7) 0.003(8) 0.004(7)
C13A 0.038(10) 0.039(8) 0.030(8) -0.004(6) 0.003(8) 0.003(7)
C14A 0.051(11) 0.072(11) 0.068(11) -0.014(9) 0.015(10) 0.039(9)
C18A 0.042(10) 0.084(11) 0.053(9) 0.016(8) 0.019(9) -0.022(8)
C22A 0.026(8) 0.047(8) 0.032(7) -0.002(6) 0.011(7) 0.003(6)
C23A 0.112(15) 0.078(12) 0.112(13) 0.028(10) 0.092(13) 0.035(10)
C24A 0.047(10) 0.116(13) 0.039(8) 0.028(9) 0.011(8) 0.009(10)
C25A 0.077(13) 0.102(13) 0.057(10) 0.009(9) 0.023(10) -0.045(10)
Ga1A 0.0281(9) 0.0409(9) 0.0312(8) 0.0007(6) 0.0103(7) 0.0008(7)
N1 0.028(7) 0.020(6) 0.031(6) 0.000(4) 0.011(5) 0.006(5)
N2 0.027(7) 0.019(5) 0.029(6) 0.000(4) 0.006(5) 0.002(5)
N1A 0.050(8) 0.033(6) 0.042(6) 0.006(5) 0.022(6) 0.028(6)
N2A 0.038(7) 0.043(6) 0.037(6) 0.001(5) 0.015(6) 0.018(6)
O1 0.029(5) 0.021(4) 0.040(5) 0.003(3) 0.020(4) 0.002(4)
O1A 0.044(6) 0.027(5) 0.037(5) -0.001(4) 0.009(5) 0.007(4)
C9A 0.12(2) 0.050(15) 0.108(16) -0.002(13) 0.013(17) 0.045(16)
C10A 0.13(2) 0.062(14) 0.084(14) -0.020(12) 0.065(14) 0.029(14)
C11A 0.121(19) 0.043(13) 0.130(18) -0.015(13) 0.058(15) 0.011(13)
C9B 0.09(2) 0.028(19) 0.09(2) 0.015(17) 0.05(2) 0.00(2)
C10B 0.11(2) 0.06(2) 0.10(2) -0.020(19) 0.04(2) 0.03(2)
C11B 0.09(2) 0.053(19) 0.09(2) -0.016(18) 0.049(18) 0.044(18)
C15A 0.049(14) 0.069(14) 0.065(14) -0.023(12) 0.012(12) 0.024(11)
C16A 0.032(14) 0.048(17) 0.041(12) -0.002(11) -0.010(11) 0.017(13)
C17A 0.043(13) 0.082(15) 0.044(12) 0.000(11) 0.027(11) 0.021(12)
C15B 0.05(2) 0.07(2) 0.07(2) -0.017(18) 0.005(18) 0.040(17)
C16B 0.02(2) 0.06(3) 0.05(2) 0.01(2) 0.009(18) 0.01(2)
C17B 0.06(2) 0.11(2) 0.07(2) -0.011(19) 0.024(18) 0.04(2)
C19A 0.20(2) 0.124(17) 0.27(2) -0.145(17) 0.14(2) -0.080(16)
C20A 0.105(18) 0.21(2) 0.110(15) 0.067(15) 0.017(14) -0.055(16)
C21A 0.116(19) 0.17(2) 0.108(15) 0.029(14) 0.002(14) -0.054(15)

loop_
_atom_type_symbol
_atom_type_description
_atom_type_scat_dispersion_real
_atom_type_scat_dispersion_imag
_atom_type_scat_source
C C 0.0033 0.0016 'International Tables Vol C Tables 4.2.6.8 and 6.1.1.4'
H H 0.0000 0.0000 'International Tables Vol C Tables 4.2.6.8 and 6.1.1.4'
N N 0.0061 0.0033 'International Tables Vol C Tables 4.2.6.8 and 6.1.1.4'
O O 0.0106 0.0060 'International Tables Vol C Tables 4.2.6.8 and 6.1.1.4'
Ga Ga 0.2307 1.6083 'International Tables Vol C Tables 4.2.6.8 and 6.1.1.4'

loop_
_geom_angle_atom_site_label_1
_geom_angle_atom_site_label_2
_geom_angle_atom_site_label_3
_geom_angle
O1 Ga1 C22 100.2(4)
O1 Ga1 C18 106.0(4)
C22 Ga1 C18 126.2(5)
O1 Ga1 N2 92.4(4)
C22 Ga1 N2 116.7(4)
C18 Ga1 N2 108.2(4)
O1 C1 C2 121.1(9)
O1 C1 C6 122.7(9)
C2 C1 C6 116.2(10)
C3 C2 C1 120.3(10)
C3 C2 C7 121.1(10)
C1 C2 C7 118.6(10)
C2 C3 C4 123.8(10)
C2 C3 H3 118.1
C4 C3 H3 118.1
C5 C4 C3 115.9(11)
C5 C4 C12 121.7(11)
C3 C4 C12 122.3(11)
C4 C5 C6 123.2(10)
C4 C5 H5 118.4
C6 C5 H5 118.4
C5 C6 C1 120.6(10)
C5 C6 C13 117.4(10)
C1 C6 C13 122.1(10)
N1 C7 C2 122.1(11)
N1 C7 H7 118.9
C2 C7 H7 118.9
N1 C8 C11 115.1(10)
N1 C8 C10 106.7(9)
C11 C8 C10 110.3(12)
N1 C8 C9 105.8(9)
C11 C8 C9 108.5(12)
C10 C8 C9 110.2(12)
C8 C9 H9A 109.5
C8 C9 H9B 109.5
H9A C9 H9B 109.5
C8 C9 H9C 109.5
H9A C9 H9C 109.5
H9B C9 H9C 109.5
C8 C10 H10G 109.5
C8 C10 H10H 109.5
H10G C10 H10H 109.5
C8 C10 H10I 109.5
H10G C10 H10I 109.5
H10H C10 H10I 109.5
C8 C11 H11G 109.5
C8 C11 H11H 109.5
H11G C11 H11H 109.5
C8 C11 H11I 109.5
H11G C11 H11I 109.5
H11H C11 H11I 109.5
C4 C12 H12G 109.5
C4 C12 H12H 109.5
H12G C12 H12H 109.5
C4 C12 H12I 109.5
H12G C12 H12I 109.5
H12H C12 H12I 109.5
N2 C13 C6 129.9(10)
N2 C13 H13 115.1
C6 C13 H13 115.1
C17 C14 C15 110.6(10)
C17 C14 N2 108.3(9)
C15 C14 N2 108.6(9)
C17 C14 C16 109.2(10)
C15 C14 C16 111.9(10)
N2 C14 C16 108.1(9)
C14 C15 H15G 109.5
C14 C15 H15H 109.5
H15G C15 H15H 109.5
C14 C15 H15I 109.5
H15G C15 H15I 109.5
H15H C15 H15I 109.5
C14 C16 H16G 109.5
C14 C16 H16H 109.5
H16G C16 H16H 109.5
C14 C16 H16I 109.5
H16G C16 H16I 109.5
H16H C16 H16I 109.5
C14 C17 H17G 109.5
C14 C17 H17H 109.5
H17G C17 H17H 109.5
C14 C17 H17I 109.5
H17G C17 H17I 109.5
H17H C17 H17I 109.5
C20 C18 C19 109.3(9)
C20 C18 C21 109.3(9)
C19 C18 C21 108.3(10)
C20 C18 Ga1 107.1(7)
C19 C18 Ga1 109.1(7)
C21 C18 Ga1 113.7(7)
C18 C19 H19G 109.5
C18 C19 H19H 109.5
H19G C19 H19H 109.5
C18 C19 H19I 109.5
H19G C19 H19I 109.5
H19H C19 H19I 109.5
C18 C20 H20G 109.5
C18 C20 H20H 109.5
H20G C20 H20H 109.5
C18 C20 H20I 109.5
H20G C20 H20I 109.5
H20H C20 H20I 109.5
C18 C21 H21G 109.5
C18 C21 H21H 109.5
H21G C21 H21H 109.5
C18 C21 H21I 109.5
H21G C21 H21I 109.5
H21H C21 H21I 109.5
C24 C22 C25 109.2(12)
C24 C22 C23 107.3(10)
C25 C22 C23 108.3(10)
C24 C22 Ga1 116.0(8)
C25 C22 Ga1 110.9(9)
C23 C22 Ga1 104.7(8)
C22 C23 H23G 109.5
C22 C23 H23H 109.5
H23G C23 H23H 109.5
C22 C23 H23I 109.5
H23G C23 H23I 109.5
H23H C23 H23I 109.5
C22 C24 H24G 109.5
C22 C24 H24H 109.5
H24G C24 H24H 109.5
C22 C24 H24I 109.5
H24G C24 H24I 109.5
H24H C24 H24I 109.5
C22 C25 H25G 109.5
C22 C25 H25H 109.5
H25G C25 H25H 109.5
C22 C25 H25I 109.5
H25G C25 H25I 109.5
H25H C25 H25I 109.5
O1A C1A C2A 118.9(9)
O1A C1A C6A 122.4(10)
C2A C1A C6A 118.6(10)
C3A C2A C1A 118.9(10)
C3A C2A C7A 119.7(11)
C1A C2A C7A 121.3(11)
C2A C3A C4A 123.5(11)
C2A C3A H3A 118.3
C4A C3A H3A 118.3
C5A C4A C3A 116.5(11)
C5A C4A C12A 122.0(10)
C3A C4A C12A 121.5(11)
C4A C5A C6A 123.7(10)
C4A C5A H5A 118.2
C6A C5A H5A 118.2
C5A C6A C13A 117.2(10)
C5A C6A C1A 118.7(10)
C13A C6A C1A 124.1(11)
N1A C7A C2A 123.9(11)
N1A C7A H7A 118.0
C2A C7A H7A 118.0
C10A C8A C9A 121(2)
C10A C8A N1A 112.0(12)
C9A C8A N1A 106.5(14)
C10B C8A N1A 116(2)
C10B C8A C9B 115(3)
N1A C8A C9B 109(2)
C10B C8A C11B 113(3)
N1A C8A C11B 96.8(16)
C9B C8A C11B 106(3)
C10A C8A C11A 101.7(18)
C9A C8A C11A 104.4(18)
N1A C8A C11A 110.7(13)
C4A C12A H12A 109.5
C4A C12A H12B 109.5
H12A C12A H12B 109.5
C4A C12A H12C 109.5
H12A C12A H12C 109.5
H12B C12A H12C 109.5
N2A C13A C6A 129.7(11)
N2A C13A H13A 115.2
C6A C13A H13A 115.2
C17B C14A N2A 107(2)
C16A C14A N2A 112.4(17)
C17B C14A C16B 130(4)
N2A C14A C16B 106(3)
C16A C14A C15A 110.7(16)
N2A C14A C15A 115.0(13)
C17B C14A C15B 106(3)
N2A C14A C15B 98.7(18)
C16B C14A C15B 104(3)
C16A C14A C17A 109.7(17)
N2A C14A C17A 104.9(12)
C15A C14A C17A 103.4(14)
C20A C18A C19A 105.7(17)
C20A C18A C21A 107.5(15)
C19A C18A C21A 107.6(16)
C20A C18A Ga1A 112.6(12)
C19A C18A Ga1A 107.4(12)
C21A C18A Ga1A 115.5(11)
C24A C22A C23A 108.2(11)
C24A C22A C25A 107.3(11)
C23A C22A C25A 109.1(12)
C24A C22A Ga1A 114.7(9)
C23A C22A Ga1A 106.7(8)
C25A C22A Ga1A 110.8(8)
C22A C23A H23A 109.5
C22A C23A H23B 109.5
H23A C23A H23B 109.5
C22A C23A H23C 109.5
H23A C23A H23C 109.5
H23B C23A H23C 109.5
C22A C24A H24A 109.5
C22A C24A H24B 109.5
H24A C24A H24B 109.5
C22A C24A H24C 109.5
H24A C24A H24C 109.5
H24B C24A H24C 109.5
C22A C25A H25A 109.5
C22A C25A H25B 109.5
H25A C25A H25B 109.5
C22A C25A H25C 109.5
H25A C25A H25C 109.5
H25B C25A H25C 109.5
O1A Ga1A C18A 102.1(5)
O1A Ga1A C22A 106.4(4)
C18A Ga1A C22A 124.0(5)
O1A Ga1A N2A 92.2(3)
C18A Ga1A N2A 117.5(5)
C22A Ga1A N2A 108.5(4)
C7 N1 C8 120.4(10)
C13 N2 C14 116.4(9)
C13 N2 Ga1 119.2(7)
C14 N2 Ga1 124.0(8)
C7A N1A C8A 120.2(11)
C13A N2A C14A 120.8(10)
C13A N2A Ga1A 117.3(8)
C14A N2A Ga1A 121.8(8)
C1 O1 Ga1 127.0(6)
C1A O1A Ga1A 124.6(6)
C8A C9A H9A1 109.5
C8A C9A H9A2 109.5
H9A1 C9A H9A2 109.5
C8A C9A H9A3 109.5
H9A1 C9A H9A3 109.5
H9A2 C9A H9A3 109.5
C8A C10A H10A 109.5
C8A C10A H10B 109.5
H10A C10A H10B 109.5
C8A C10A H10C 109.5
H10A C10A H10C 109.5
H10B C10A H10C 109.5
C8A C11A H11A 109.5
C8A C11A H11B 109.5
H11A C11A H11B 109.5
C8A C11A H11C 109.5
H11A C11A H11C 109.5
H11B C11A H11C 109.5
C8A C9B H9B1 109.5
C8A C9B H9B2 109.5
H9B1 C9B H9B2 109.5
C8A C9B H9B3 109.5
H9B1 C9B H9B3 109.5
H9B2 C9B H9B3 109.5
C8A C10B H10D 109.5
C8A C10B H10E 109.5
H10D C10B H10E 109.5
C8A C10B H10F 109.5
H10D C10B H10F 109.5
H10E C10B H10F 109.5
C8A C11B H11D 109.5
C8A C11B H11E 109.5
H11D C11B H11E 109.5
C8A C11B H11F 109.5
H11D C11B H11F 109.5
H11E C11B H11F 109.5
C14A C15A H15A 109.5
C14A C15A H15B 109.5
H15A C15A H15B 109.5
C14A C15A H15C 109.5
H15A C15A H15C 109.5
H15B C15A H15C 109.5
C14A C16A H16A 109.5
C14A C16A H16B 109.5
H16A C16A H16B 109.5
C14A C16A H16C 109.5
H16A C16A H16C 109.5
H16B C16A H16C 109.5
C14A C17A H17A 109.5
C14A C17A H17B 109.5
H17A C17A H17B 109.5
C14A C17A H17C 109.5
H17A C17A H17C 109.5
H17B C17A H17C 109.5
C14A C15B H15D 109.5
C14A C15B H15E 109.5
H15D C15B H15E 109.5
C14A C15B H15F 109.5
H15D C15B H15F 109.5
H15E C15B H15F 109.5
C14A C16B H16D 109.5
C14A C16B H16E 109.5
H16D C16B H16E 109.5
C14A C16B H16F 109.5
H16D C16B H16F 109.5
H16E C16B H16F 109.5
C14A C17B H17D 109.5
C14A C17B H17E 109.5
H17D C17B H17E 109.5
C14A C17B H17F 109.5
H17D C17B H17F 109.5
H17E C17B H17F 109.5
C18A C19A H19A 109.5
C18A C19A H19B 109.5
H19A C19A H19B 109.5
C18A C19A H19C 109.5
H19A C19A H19C 109.5
H19B C19A H19C 109.5
C18A C20A H20A 109.5
C18A C20A H20B 109.5
H20A C20A H20B 109.5
C18A C20A H20C 109.5
H20A C20A H20C 109.5
H20B C20A H20C 109.5
C18A C21A H21A 109.5
C18A C21A H21B 109.5
H21A C21A H21B 109.5
C18A C21A H21C 109.5
H21A C21A H21C 109.5
H21B C21A H21C 109.5

loop_
_geom_bond_atom_site_label_1
_geom_bond_atom_site_label_2
_geom_bond_distance
Ga1 O1 1.900(7)
Ga1 C22 1.999(12)
Ga1 C18 2.004(10)
Ga1 N2 2.064(9)
C1 O1 1.313(12)
C1 C2 1.421(14)
C1 C6 1.431(14)
C2 C3 1.375(14)
C2 C7 1.469(14)
C3 C4 1.395(14)
C3 H3 0.9500
C4 C5 1.378(15)
C4 C12 1.507(15)
C5 C6 1.386(15)
C5 H5 0.9500
C6 C13 1.458(15)
C7 N1 1.260(13)
C7 H7 0.9500
C8 N1 1.484(13)
C8 C11 1.499(18)
C8 C10 1.516(16)
C8 C9 1.517(16)
C9 H9A 0.9800
C9 H9B 0.9800
C9 H9C 0.9800
C10 H10G 0.9800
C10 H10H 0.9800
C10 H10I 0.9800
C11 H11G 0.9800
C11 H11H 0.9800
C11 H11I 0.9800
C12 H12G 0.9800
C12 H12H 0.9800
C12 H12I 0.9800
C13 N2 1.269(13)
C13 H13 0.9500
C14 C17 1.507(16)
C14 C15 1.515(15)
C14 N2 1.522(14)
C14 C16 1.534(14)
C15 H15G 0.9800
C15 H15H 0.9800
C15 H15I 0.9800
C16 H16G 0.9800
C16 H16H 0.9800
C16 H16I 0.9800
C17 H17G 0.9800
C17 H17H 0.9800
C17 H17I 0.9800
C18 C20 1.515(14)
C18 C19 1.535(16)
C18 C21 1.549(16)
C19 H19G 0.9800
C19 H19H 0.9800
C19 H19I 0.9800
C20 H20G 0.9800
C20 H20H 0.9800
C20 H20I 0.9800
C21 H21G 0.9800
C21 H21H 0.9800
C21 H21I 0.9800
C22 C24 1.503(17)
C22 C25 1.510(15)
C22 C23 1.546(16)
C23 H23G 0.9800
C23 H23H 0.9800
C23 H23I 0.9800
C24 H24G 0.9800
C24 H24H 0.9800
C24 H24I 0.9800
C25 H25G 0.9800
C25 H25H 0.9800
C25 H25I 0.9800
C1A O1A 1.327(12)
C1A C2A 1.409(15)
C1A C6A 1.413(14)
C2A C3A 1.383(14)
C2A C7A 1.467(15)
C3A C4A 1.393(14)
C3A H3A 0.9500
C4A C5A 1.356(15)
C4A C12A 1.495(15)
C5A C6A 1.401(15)
C5A H5A 0.9500
C6A C13A 1.409(16)
C7A N1A 1.242(14)
C7A H7A 0.9500
C8A C10A 1.44(2)
C8A C9A 1.47(2)
C8A C10B 1.48(3)
C8A N1A 1.488(14)
C8A C9B 1.50(3)
C8A C11B 1.60(3)
C8A C11A 1.60(2)
C12A H12A 0.9800
C12A H12B 0.9800
C12A H12C 0.9800
C13A N2A 1.304(14)
C13A H13A 0.9500
C14A C17B 1.45(3)
C14A C16A 1.49(2)
C14A N2A 1.514(15)
C14A C16B 1.52(3)
C14A C15A 1.52(2)
C14A C15B 1.61(3)
C14A C17A 1.61(2)
C18A C20A 1.418(19)
C18A C19A 1.53(2)
C18A C21A 1.54(2)
C18A Ga1A 2.004(13)
C22A C24A 1.511(16)
C22A C23A 1.517(16)
C22A C25A 1.534(17)
C22A Ga1A 2.006(11)
C23A H23A 0.9800
C23A H23B 0.9800
C23A H23C 0.9800
C24A H24A 0.9800
C24A H24B 0.9800
C24A H24C 0.9800
C25A H25A 0.9800
C25A H25B 0.9800
C25A H25C 0.9800
Ga1A O1A 1.911(8)
Ga1A N2A 2.074(9)
C9A H9A1 0.9800
C9A H9A2 0.9800
C9A H9A3 0.9800
C10A H10A 0.9800
C10A H10B 0.9800
C10A H10C 0.9800
C11A H11A 0.9800
C11A H11B 0.9800
C11A H11C 0.9800
C9B H9B1 0.9800
C9B H9B2 0.9800
C9B H9B3 0.9800
C10B H10D 0.9800
C10B H10E 0.9800
C10B H10F 0.9800
C11B H11D 0.9800
C11B H11E 0.9800
C11B H11F 0.9800
C15A H15A 0.9800
C15A H15B 0.9800
C15A H15C 0.9800
C16A H16A 0.9800
C16A H16B 0.9800
C16A H16C 0.9800
C17A H17A 0.9800
C17A H17B 0.9800
C17A H17C 0.9800
C15B H15D 0.9800
C15B H15E 0.9800
C15B H15F 0.9800
C16B H16D 0.9800
C16B H16E 0.9800
C16B H16F 0.9800
C17B H17D 0.9800
C17B H17E 0.9800
C17B H17F 0.9800
C19A H19A 0.9800
C19A H19B 0.9800
C19A H19C 0.9800
C20A H20A 0.9800
C20A H20B 0.9800
C20A H20C 0.9800
C21A H21A 0.9800
C21A H21B 0.9800
C21A H21C 0.9800

loop_
_geom_torsion_atom_site_label_1
_geom_torsion_atom_site_label_2
_geom_torsion_atom_site_label_3
_geom_torsion_atom_site_label_4
_geom_torsion
O1 C1 C2 C3 179.5(9)
C6 C1 C2 C3 -2.3(13)
O1 C1 C2 C7 -1.3(14)
C6 C1 C2 C7 176.9(8)
C1 C2 C3 C4 0.7(15)
C7 C2 C3 C4 -178.5(9)
C2 C3 C4 C5 1.5(15)
C2 C3 C4 C12 -178.5(10)
C3 C4 C5 C6 -2.0(15)
C12 C4 C5 C6 178.0(9)
C4 C5 C6 C1 0.3(15)
C4 C5 C6 C13 178.3(9)
O1 C1 C6 C5 180.0(9)
C2 C1 C6 C5 1.8(13)
O1 C1 C6 C13 2.1(14)
C2 C1 C6 C13 -176.1(9)
C3 C2 C7 N1 3.1(15)
C1 C2 C7 N1 -176.1(9)
C5 C6 C13 N2 172.4(10)
C1 C6 C13 N2 -9.6(17)
O1A C1A C2A C3A -179.7(9)
C6A C1A C2A C3A -2.6(14)
O1A C1A C2A C7A -0.3(15)
C6A C1A C2A C7A 176.7(9)
C1A C2A C3A C4A 1.0(15)
C7A C2A C3A C4A -178.3(9)
C2A C3A C4A C5A 0.8(16)
C2A C3A C4A C12A 179.1(10)
C3A C4A C5A C6A -1.0(16)
C12A C4A C5A C6A -179.3(10)
C4A C5A C6A C13A 176.9(11)
C4A C5A C6A C1A -0.6(16)
O1A C1A C6A C5A 179.4(9)
C2A C1A C6A C5A 2.4(14)
O1A C1A C6A C13A 2.1(16)
C2A C1A C6A C13A -174.9(11)
C3A C2A C7A N1A 9.4(17)
C1A C2A C7A N1A -170.0(11)
C5A C6A C13A N2A 171.8(11)
C1A C6A C13A N2A -11(2)
C2 C7 N1 C8 -178.7(8)
C11 C8 N1 C7 -23.3(15)
C10 C8 N1 C7 99.5(13)
C9 C8 N1 C7 -143.1(11)
C6 C13 N2 C14 -178.9(10)
C6 C13 N2 Ga1 -6.1(15)
C17 C14 N2 C13 -177.6(9)
C15 C14 N2 C13 62.2(13)
C16 C14 N2 C13 -59.3(12)
C17 C14 N2 Ga1 10.0(12)
C15 C14 N2 Ga1 -110.2(10)
C16 C14 N2 Ga1 128.3(9)
C2A C7A N1A C8A -178.1(10)
C10A C8A N1A C7A 65(2)
C9A C8A N1A C7A -160.8(19)
C10B C8A N1A C7A 12(4)
C9B C8A N1A C7A -119(3)
C11B C8A N1A C7A 132(2)
C11A C8A N1A C7A -47.9(18)
C6A C13A N2A C14A 177.0(13)
C6A C13A N2A Ga1A -7.9(17)
C17B C14A N2A C13A -48(3)
C16A C14A N2A C13A 142.3(16)
C16B C14A N2A C13A 169(3)
C15A C14A N2A C13A 14(2)
C15B C14A N2A C13A 62(2)
C17A C14A N2A C13A -98.6(14)
C17B C14A N2A Ga1A 137(3)
C16A C14A N2A Ga1A -32.6(19)
C16B C14A N2A Ga1A -6(3)
C15A C14A N2A Ga1A -160.6(14)
C15B C14A N2A Ga1A -113.0(18)
C17A C14A N2A Ga1A 86.5(12)
C2 C1 O1 Ga1 -159.9(7)
C6 C1 O1 Ga1 22.0(13)
C2A C1A O1A Ga1A -156.9(7)
C6A C1A O1A Ga1A 26.2(13)
